data_1543991
loop_
_publ_author_name
'Zhu, Hai-Tao'
'Ke, Sen'
'Zhou, Ni-Ni'
'Fan, Ming-Jin'
'Yang, De-Suo'

_publ_section_title
;
 Regioselective Intermolecular [2 + 2]-Cycloaddition of
 \a-Iodo-Unsaturated Ketones Promoted by Diisobutylaluminum Hydride.
;
_journal_issue 18
_journal_name_full 'Organic letters'
_journal_page_first 4554
_journal_page_last 4557
_journal_paper_doi 10.1021/acs.orglett.6b02195
_journal_volume 18
_journal_year 2016
_chemical_formula_moiety 'C44 H28 O4'
_chemical_formula_sum 'C44 H28 O4'
_chemical_formula_weight 620.66
_chemical_name_systematic
;
 ? 
;
_space_group_crystal_system orthorhombic
_space_group_IT_number 60
_space_group_name_Hall '-P 2n 2ab'
_space_group_name_H-M_alt 'P b c n'
_symmetry_space_group_name_Hall '-P 2n 2ab'
_symmetry_space_group_name_H-M 'P b c n'
_atom_sites_solution_hydrogens geom
_atom_sites_solution_primary direct
_atom_sites_solution_secondary difmap
_audit_creation_date 2014-12-31
_audit_creation_method
;
Olex2 1.2
(compiled 2014.11.28 svn.r3106 for OlexSys, GUI svn.r4959)
;
_cell_angle_alpha 90.00
_cell_angle_beta 90.00
_cell_angle_gamma 90.00
_cell_formula_units_Z 4
_cell_length_a 7.9399(4)
_cell_length_b 20.8101(7)
_cell_length_c 19.6719(6)
_cell_measurement_reflns_used 1615
_cell_measurement_temperature 290.92(10)
_cell_measurement_theta_max 28.7950
_cell_measurement_theta_min 3.8880
_cell_volume 3250.4(2)
_computing_cell_refinement
;
CrysAlisPro, Agilent Technologies,
Version 1.171.36.32 (release 02-08-2013 CrysAlis171 .NET)
(compiled Aug  2 2013,16:46:58)
;
_computing_data_collection
;
CrysAlisPro, Agilent Technologies,
Version 1.171.36.32 (release 02-08-2013 CrysAlis171 .NET)
(compiled Aug  2 2013,16:46:58)
;
_computing_data_reduction
;
CrysAlisPro, Agilent Technologies,
Version 1.171.36.32 (release 02-08-2013 CrysAlis171 .NET)
(compiled Aug  2 2013,16:46:58)
;
_computing_molecular_graphics 'Olex2 (Dolomanov et al., 2009)'
_computing_publication_material 'Olex2 (Dolomanov et al., 2009)'
_computing_structure_refinement 'ShelXL (Sheldrick, 2008)'
_computing_structure_solution 'ShelXS (Sheldrick, 2008)'
_diffrn_ambient_temperature 290.92(10)
_diffrn_detector_area_resol_mean 16.0733
_diffrn_measured_fraction_theta_full 0.997
_diffrn_measured_fraction_theta_max 0.997
_diffrn_measurement_details
;
  1 omega   38.00   64.00   1.0000    5.0000
omega____ theta____ kappa____ phi______ frames
    -       19.7946  178.0000   90.0000 26

  2 omega  -41.00   50.00   1.0000    5.0000
omega____ theta____ kappa____ phi______ frames
    -       19.7946  -77.0000  150.0000 91

  3 omega   41.00   83.00   1.0000    5.0000
omega____ theta____ kappa____ phi______ frames
    -       19.7946 -178.0000   30.0000 42
;
_diffrn_measurement_device_type 'SuperNova, Dual, Cu at zero, Eos'
_diffrn_measurement_method '\w scans'
_diffrn_orient_matrix_UB_11 0.0186552000
_diffrn_orient_matrix_UB_12 0.0326658000
_diffrn_orient_matrix_UB_13 0.0069951000
_diffrn_orient_matrix_UB_21 0.0650310000
_diffrn_orient_matrix_UB_22 -0.0006712000
_diffrn_orient_matrix_UB_23 -0.0247132000
_diffrn_orient_matrix_UB_31 -0.0583415000
_diffrn_orient_matrix_UB_32 0.0096960000
_diffrn_orient_matrix_UB_33 -0.0253105000
_diffrn_radiation_monochromator mirror
_diffrn_radiation_type MoK\a
_diffrn_radiation_wavelength 0.71073
_diffrn_reflns_av_R_equivalents 0.0424
_diffrn_reflns_av_unetI/netI 0.0584
_diffrn_reflns_limit_h_max 5
_diffrn_reflns_limit_h_min -9
_diffrn_reflns_limit_k_max 25
_diffrn_reflns_limit_k_min -24
_diffrn_reflns_limit_l_max 15
_diffrn_reflns_limit_l_min -24
_diffrn_reflns_number 8841
_diffrn_reflns_theta_full 25.50
_diffrn_reflns_theta_max 26.02
_diffrn_reflns_theta_min 3.44
_diffrn_source 'SuperNova (Mo) X-ray Source'
_exptl_absorpt_coefficient_mu 0.080
_exptl_absorpt_correction_T_max 1.00000
_exptl_absorpt_correction_T_min 0.92895
_exptl_absorpt_correction_type multi-scan
_exptl_absorpt_process_details
;
CrysAlisPro, Agilent Technologies,
Version 1.171.36.32 (release 02-08-2013 CrysAlis171 .NET)
(compiled Aug  2 2013,16:46:58)
Empirical absorption correction using spherical harmonics,
 implemented in SCALE3 ABSPACK scaling algorithm.
;
_exptl_crystal_colour 'clear light yellow'
_exptl_crystal_colour_lustre clear
_exptl_crystal_colour_modifier light
_exptl_crystal_colour_primary yellow
_exptl_crystal_density_diffrn 1.268
_exptl_crystal_density_method 'not measured'
_exptl_crystal_description block
_exptl_crystal_F_000 1296
_exptl_crystal_size_max 0.34
_exptl_crystal_size_mid 0.33
_exptl_crystal_size_min 0.28
_refine_diff_density_max 0.202
_refine_diff_density_min -0.211
_refine_diff_density_rms 0.044
_refine_ls_extinction_coef 0.0037(4)
_refine_ls_extinction_expression Fc^*^=kFc[1+0.001xFc^2^\l^3^/sin(2\q)]^-1/4^
_refine_ls_extinction_method SHELXL
_refine_ls_goodness_of_fit_ref 1.073
_refine_ls_hydrogen_treatment constr
_refine_ls_matrix_type full
_refine_ls_number_parameters 218
_refine_ls_number_reflns 3199
_refine_ls_number_restraints 0
_refine_ls_restrained_S_all 1.073
_refine_ls_R_factor_all 0.0830
_refine_ls_R_factor_gt 0.0529
_refine_ls_shift/su_max 0.000
_refine_ls_shift/su_mean 0.000
_refine_ls_structure_factor_coef Fsqd
_refine_ls_weighting_details 'calc w=1/[\s^2^(Fo^2^)+(0.0299P)^2^+1.1382P] where P=(Fo^2^+2Fc^2^)/3'
_refine_ls_weighting_scheme calc
_refine_ls_wR_factor_gt 0.1038
_refine_ls_wR_factor_ref 0.1201
_reflns_number_gt 2220
_reflns_number_total 3199
_reflns_threshold_expression >2sigma(I)
_cod_data_source_file ol6b02195_si_002.cif
_cod_data_source_block wangjia1230
_cod_depositor_comments 'Adding full bibliography for 1543991.cif.'
_cod_database_code 1543991
_reflns_odcompleteness_completeness 99.42
_reflns_odcompleteness_iscentric 1
_reflns_odcompleteness_theta 26.32
_olex2_refinement_description
;
1. Fixed Uiso
 At 1.2 times of:
  All C(H) groups
2.a Aromatic/amide H refined with riding coordinates:
 C3(H3), C4(H4), C5(H5), C6(H6), C12(H12), C13(H13), C14(H14), C15(H15),
 C16(H16), C19(H19), C20(H20), C21(H21), C22(H22), C23(H23)
;
_olex2_date_sample_data_collection 2014-12-31
_olex2_submission_special_instructions 'No special instructions were received'

loop_
_space_group_symop_id
_space_group_symop_operation_xyz
1 'x, y, z'
2 '-x+1/2, -y+1/2, z+1/2'
3 'x+1/2, -y+1/2, -z'
4 '-x, y, -z+1/2'
5 '-x, -y, -z'
6 'x-1/2, y-1/2, -z-1/2'
7 '-x-1/2, y-1/2, z'
8 'x, -y, z-1/2'

loop_
_atom_site_label
_atom_site_type_symbol
_atom_site_fract_x
_atom_site_fract_y
_atom_site_fract_z
_atom_site_U_iso_or_equiv
_atom_site_adp_type
_atom_site_occupancy
_atom_site_calc_flag
_atom_site_refinement_flags_posn
O1 O 0.13139(18) 0.43689(6) 0.17777(6) 0.0255(4) Uani 1 d .
O2 O 0.1577(2) 0.50203(7) 0.08701(7) 0.0391(4) Uani 1 d .
C1 C 0.0666(3) 0.47186(9) 0.12392(10) 0.0277(5) Uani 1 d .
C2 C -0.1168(3) 0.46363(9) 0.12402(10) 0.0254(5) Uani 1 d .
C3 C -0.2369(3) 0.49016(10) 0.08119(11) 0.0352(6) Uani 1 d .
H3 H -0.2064 0.5173 0.0457 0.042 Uiso 1 calc R
C4 C -0.4036(3) 0.47473(11) 0.09329(11) 0.0385(6) Uani 1 d .
H4 H -0.4876 0.4923 0.0661 0.046 Uiso 1 calc R
C5 C -0.4469(3) 0.43306(10) 0.14592(11) 0.0374(6) Uani 1 d .
H5 H -0.5598 0.4234 0.1533 0.045 Uiso 1 calc R
C6 C -0.3256(3) 0.40583(9) 0.18739(10) 0.0284(5) Uani 1 d .
H6 H -0.3553 0.3777 0.2221 0.034 Uiso 1 calc R
C7 C -0.1590(3) 0.42170(8) 0.17580(9) 0.0226(5) Uani 1 d .
C8 C 0.0003(3) 0.39971(8) 0.20982(9) 0.0218(5) Uani 1 d .
C9 C 0.0317(3) 0.32705(8) 0.21492(9) 0.0217(5) Uani 1 d .
C10 C 0.1208(3) 0.28567(9) 0.17660(9) 0.0238(5) Uani 1 d .
C11 C 0.1732(3) 0.30222(9) 0.10614(10) 0.0280(5) Uani 1 d .
C12 C 0.3381(3) 0.29126(10) 0.08499(11) 0.0384(6) Uani 1 d .
H12 H 0.4140 0.2715 0.1143 0.046 Uiso 1 calc R
C13 C 0.3897(4) 0.30968(11) 0.02055(12) 0.0500(7) Uani 1 d .
H13 H 0.5004 0.3027 0.0070 0.060 Uiso 1 calc R
C14 C 0.2778(4) 0.33817(11) -0.02335(12) 0.0519(8) Uani 1 d .
H14 H 0.3137 0.3512 -0.0662 0.062 Uiso 1 calc R
C15 C 0.1127(4) 0.34754(10) -0.00423(11) 0.0431(7) Uani 1 d .
H15 H 0.0366 0.3658 -0.0345 0.052 Uiso 1 calc R
C16 C 0.0598(3) 0.32960(9) 0.06045(10) 0.0334(6) Uani 1 d .
H16 H -0.0517 0.3359 0.0733 0.040 Uiso 1 calc R
C18 C 0.1740(3) 0.22208(9) 0.20382(10) 0.0265(5) Uani 1 d .
C19 C 0.1423(3) 0.16622(9) 0.16753(12) 0.0400(6) Uani 1 d .
H19 H 0.0896 0.1687 0.1254 0.048 Uiso 1 calc R
C20 C 0.1882(4) 0.10672(10) 0.19350(15) 0.0506(7) Uani 1 d .
H20 H 0.1624 0.0695 0.1695 0.061 Uiso 1 calc R
C21 C 0.2715(4) 0.10270(12) 0.25424(15) 0.0557(8) Uani 1 d .
H21 H 0.3027 0.0628 0.2714 0.067 Uiso 1 calc R
C22 C 0.3089(4) 0.15750(12) 0.28989(13) 0.0532(8) Uani 1 d .
H22 H 0.3687 0.1548 0.3305 0.064 Uiso 1 calc R
C23 C 0.2577(3) 0.21695(10) 0.26550(11) 0.0390(6) Uani 1 d .
H23 H 0.2797 0.2538 0.2908 0.047 Uiso 1 calc R

loop_
_atom_site_aniso_label
_atom_site_aniso_U_11
_atom_site_aniso_U_22
_atom_site_aniso_U_33
_atom_site_aniso_U_23
_atom_site_aniso_U_13
_atom_site_aniso_U_12
O1 0.0251(9) 0.0275(7) 0.0238(7) 0.0034(6) 0.0043(7) -0.0033(6)
O2 0.0442(11) 0.0434(8) 0.0298(8) 0.0089(7) 0.0051(8) -0.0150(8)
C1 0.0368(15) 0.0245(10) 0.0219(10) 0.0009(9) 0.0026(11) -0.0019(10)
C2 0.0296(13) 0.0253(9) 0.0215(9) 0.0005(8) 0.0014(10) 0.0006(9)
C3 0.0419(16) 0.0373(11) 0.0266(11) 0.0068(10) 0.0013(12) 0.0053(11)
C4 0.0346(15) 0.0517(13) 0.0291(12) 0.0055(11) -0.0048(12) 0.0103(12)
C5 0.0263(14) 0.0505(13) 0.0354(12) 0.0009(11) 0.0021(12) 0.0033(11)
C6 0.0245(13) 0.0352(10) 0.0254(10) 0.0030(9) 0.0030(10) 0.0026(10)
C7 0.0268(13) 0.0226(9) 0.0184(9) -0.0018(8) 0.0022(10) 0.0012(9)
C8 0.0218(12) 0.0231(9) 0.0204(10) 0.0011(8) 0.0046(10) -0.0034(9)
C9 0.0214(12) 0.0225(9) 0.0212(10) 0.0015(8) -0.0021(9) -0.0021(9)
C10 0.0257(13) 0.0252(9) 0.0204(9) -0.0036(8) 0.0003(10) -0.0011(9)
C11 0.0384(15) 0.0228(9) 0.0230(10) -0.0045(8) 0.0039(11) 0.0014(10)
C12 0.0415(16) 0.0404(12) 0.0333(12) 0.0009(10) 0.0071(13) 0.0071(11)
C13 0.0529(19) 0.0545(15) 0.0425(14) -0.0017(13) 0.0198(15) 0.0049(14)
C14 0.075(2) 0.0514(14) 0.0294(13) 0.0053(12) 0.0204(15) 0.0036(15)
C15 0.065(2) 0.0418(12) 0.0226(11) 0.0031(10) -0.0027(13) 0.0059(13)
C16 0.0441(16) 0.0310(11) 0.0251(11) -0.0030(9) 0.0024(11) 0.0054(11)
C18 0.0248(13) 0.0275(10) 0.0273(10) -0.0001(9) 0.0053(10) 0.0032(9)
C19 0.0447(17) 0.0307(11) 0.0447(13) -0.0069(10) -0.0021(13) 0.0058(11)
C20 0.0502(19) 0.0283(11) 0.0733(19) -0.0039(12) 0.0101(16) 0.0049(12)
C21 0.057(2) 0.0364(13) 0.0734(19) 0.0196(13) 0.0197(17) 0.0192(13)
C22 0.060(2) 0.0587(16) 0.0414(14) 0.0160(13) 0.0073(15) 0.0283(15)
C23 0.0471(17) 0.0393(12) 0.0308(11) 0.0007(10) 0.0020(12) 0.0113(12)

loop_
_atom_type_symbol
_atom_type_description
_atom_type_scat_dispersion_real
_atom_type_scat_dispersion_imag
_atom_type_scat_source
C C 0.0033 0.0016 'International Tables Vol C Tables 4.2.6.8 and 6.1.1.4'
H H 0.0000 0.0000 'International Tables Vol C Tables 4.2.6.8 and 6.1.1.4'
O O 0.0106 0.0060 'International Tables Vol C Tables 4.2.6.8 and 6.1.1.4'

loop_
_geom_angle_atom_site_label_1
_geom_angle_atom_site_label_2
_geom_angle_atom_site_label_3
_geom_angle
_geom_angle_site_symmetry_1
_geom_angle_site_symmetry_3
C1 O1 C8 110.39(16) . .
O1 C1 C2 107.86(17) . .
O2 C1 O1 120.9(2) . .
O2 C1 C2 131.3(2) . .
C3 C2 C1 129.45(19) . .
C7 C2 C1 108.38(18) . .
C7 C2 C3 122.2(2) . .
C2 C3 H3 121.3 . .
C4 C3 C2 117.5(2) . .
C4 C3 H3 121.3 . .
C3 C4 H4 119.7 . .
C3 C4 C5 120.6(2) . .
C5 C4 H4 119.7 . .
C4 C5 H5 119.3 . .
C6 C5 C4 121.4(2) . .
C6 C5 H5 119.3 . .
C5 C6 H6 120.9 . .
C7 C6 C5 118.11(19) . .
C7 C6 H6 120.9 . .
C2 C7 C6 120.3(2) . .
C2 C7 C8 108.45(18) . .
C6 C7 C8 131.26(18) . .
O1 C8 C7 104.44(14) . .
O1 C8 C8 116.09(18) . 4
O1 C8 C9 116.08(16) . .
C7 C8 C8 116.3(2) . 4
C7 C8 C9 117.75(16) . .
C9 C8 C8 86.29(10) . 4
C9 C9 C8 90.33(10) 4 .
C10 C9 C8 132.77(17) . .
C10 C9 C9 134.96(14) . 4
C9 C10 C11 121.40(17) . .
C9 C10 C18 121.12(17) . .
C11 C10 C18 117.47(17) . .
C12 C11 C10 120.2(2) . .
C12 C11 C16 118.8(2) . .
C16 C11 C10 121.0(2) . .
C11 C12 H12 119.8 . .
C13 C12 C11 120.4(2) . .
C13 C12 H12 119.8 . .
C12 C13 H13 119.9 . .
C14 C13 C12 120.2(3) . .
C14 C13 H13 119.9 . .
C13 C14 H14 119.8 . .
C13 C14 C15 120.3(2) . .
C15 C14 H14 119.8 . .
C14 C15 H15 120.0 . .
C14 C15 C16 119.9(2) . .
C16 C15 H15 120.0 . .
C11 C16 H16 119.8 . .
C15 C16 C11 120.3(2) . .
C15 C16 H16 119.8 . .
C19 C18 C10 120.54(19) . .
C19 C18 C23 118.20(19) . .
C23 C18 C10 121.25(18) . .
C18 C19 H19 119.7 . .
C18 C19 C20 120.7(2) . .
C20 C19 H19 119.7 . .
C19 C20 H20 119.9 . .
C21 C20 C19 120.2(2) . .
C21 C20 H20 119.9 . .
C20 C21 H21 120.0 . .
C20 C21 C22 120.0(2) . .
C22 C21 H21 120.0 . .
C21 C22 H22 120.0 . .
C21 C22 C23 120.1(3) . .
C23 C22 H22 120.0 . .
C18 C23 C22 120.7(2) . .
C18 C23 H23 119.6 . .
C22 C23 H23 119.6 . .

loop_
_geom_bond_atom_site_label_1
_geom_bond_atom_site_label_2
_geom_bond_distance
_geom_bond_site_symmetry_2
O1 C1 1.384(2) .
O1 C8 1.442(2) .
O2 C1 1.202(2) .
C1 C2 1.466(3) .
C2 C3 1.387(3) .
C2 C7 1.382(3) .
C3 H3 0.9300 .
C3 C4 1.383(3) .
C4 H4 0.9300 .
C4 C5 1.394(3) .
C5 H5 0.9300 .
C5 C6 1.384(3) .
C6 H6 0.9300 .
C6 C7 1.383(3) .
C7 C8 1.502(3) .
C8 C8 1.581(4) 4
C8 C9 1.536(2) .
C9 C9 1.469(4) 4
C9 C10 1.345(3) .
C10 C11 1.488(3) .
C10 C18 1.489(3) .
C11 C12 1.392(3) .
C11 C16 1.394(3) .
C12 H12 0.9300 .
C12 C13 1.386(3) .
C13 H13 0.9300 .
C13 C14 1.373(4) .
C14 H14 0.9300 .
C14 C15 1.378(4) .
C15 H15 0.9300 .
C15 C16 1.391(3) .
C16 H16 0.9300 .
C18 C19 1.387(3) .
C18 C23 1.388(3) .
C19 H19 0.9300 .
C19 C20 1.388(3) .
C20 H20 0.9300 .
C20 C21 1.368(4) .
C21 H21 0.9300 .
C21 C22 1.371(4) .
C22 H22 0.9300 .
C22 C23 1.388(3) .
C23 H23 0.9300 .

loop_
_geom_torsion_atom_site_label_1
_geom_torsion_atom_site_label_2
_geom_torsion_atom_site_label_3
_geom_torsion_atom_site_label_4
_geom_torsion
_geom_torsion_site_symmetry_1
_geom_torsion_site_symmetry_4
O1 C1 C2 C3 178.43(19) . .
O1 C1 C2 C7 -2.7(2) . .
O1 C8 C9 C9 136.91(19) . 4
O1 C8 C9 C10 -28.5(3) . .
O2 C1 C2 C3 -1.4(4) . .
O2 C1 C2 C7 177.5(2) . .
C1 O1 C8 C7 -7.09(18) . .
C1 O1 C8 C8 -136.51(16) . 4
C1 O1 C8 C9 124.32(17) . .
C1 C2 C3 C4 -179.3(2) . .
C1 C2 C7 C6 179.62(17) . .
C1 C2 C7 C8 -1.8(2) . .
C2 C3 C4 C5 -1.2(3) . .
C2 C7 C8 O1 5.31(19) . .
C2 C7 C8 C8 134.62(14) . 4
C2 C7 C8 C9 -125.12(17) . .
C3 C2 C7 C6 -1.4(3) . .
C3 C2 C7 C8 177.24(17) . .
C3 C4 C5 C6 -0.2(3) . .
C4 C5 C6 C7 0.8(3) . .
C5 C6 C7 C2 0.0(3) . .
C5 C6 C7 C8 -178.30(19) . .
C6 C7 C8 O1 -176.27(19) . .
C6 C7 C8 C8 -47.0(2) . 4
C6 C7 C8 C9 53.3(3) . .
C7 C2 C3 C4 2.0(3) . .
C7 C8 C9 C9 -98.3(2) . 4
C7 C8 C9 C10 96.3(3) . .
C8 O1 C1 O2 -173.93(17) . .
C8 O1 C1 C2 6.23(19) . .
C8 C8 C9 C9 19.6(2) 4 4
C8 C8 C9 C10 -145.8(2) 4 .
C8 C9 C10 C11 -17.7(4) . .
C8 C9 C10 C18 160.9(2) . .
C9 C9 C10 C11 -176.8(3) 4 .
C9 C9 C10 C18 1.7(4) 4 .
C9 C10 C11 C12 133.1(2) . .
C9 C10 C11 C16 -46.1(3) . .
C9 C10 C18 C19 129.3(2) . .
C9 C10 C18 C23 -51.3(3) . .
C10 C11 C12 C13 -176.63(19) . .
C10 C11 C16 C15 177.02(18) . .
C10 C18 C19 C20 -178.5(2) . .
C10 C18 C23 C22 -179.0(2) . .
C11 C10 C18 C19 -52.1(3) . .
C11 C10 C18 C23 127.3(2) . .
C11 C12 C13 C14 -0.9(4) . .
C12 C11 C16 C15 -2.2(3) . .
C12 C13 C14 C15 -1.3(4) . .
C13 C14 C15 C16 1.7(4) . .
C14 C15 C16 C11 0.1(3) . .
C16 C11 C12 C13 2.6(3) . .
C18 C10 C11 C12 -45.5(3) . .
C18 C10 C11 C16 135.3(2) . .
C18 C19 C20 C21 -2.5(4) . .
C19 C18 C23 C22 0.4(4) . .
C19 C20 C21 C22 0.4(4) . .
C20 C21 C22 C23 2.1(4) . .
C21 C22 C23 C18 -2.5(4) . .
C23 C18 C19 C20 2.1(4) . .
